data_4314757
loop_
_publ_author_name
'Eric E. Benson'
'Arnold L. Rheingold'
'Clifford P. Kubiak'

_publ_section_title
;
 Synthesis and Characterization of
 6,6'-(2,4,6-Triisopropylphenyl)-2,2'-bipyridine (tripbipy) and Its
 Complexes of the Late First Row Transition Metals
;
_journal_name_full 'Inorganic Chemistry'
_journal_page_first 1458
_journal_page_last 1464
_journal_paper_doi 10.1021/ic9016382
_journal_volume 49
_journal_year 2010
_chemical_formula_moiety 'C40 H52 Cl2 Cu N2, 2(C H Cl3)'
_chemical_formula_sum 'C42 H54 Cl8 Cu N2'
_chemical_formula_weight 934.01
_chemical_name_systematic
; 
 ? 
;
_space_group_IT_number 19
_symmetry_cell_setting orthorhombic
_symmetry_space_group_name_Hall 'P 2ac 2ab'
_symmetry_space_group_name_H-M 'P 21 21 21'
_atom_sites_solution_hydrogens geom
_atom_sites_solution_primary direct
_atom_sites_solution_secondary difmap
_audit_creation_method SHELXL-97
_cell_angle_alpha 90.00
_cell_angle_beta 90.00
_cell_angle_gamma 90.00
_cell_formula_units_Z 4
_cell_length_a 13.785(5)
_cell_length_b 16.968(6)
_cell_length_c 19.525(7)
_cell_measurement_reflns_used 9796
_cell_measurement_temperature 150(2)
_cell_measurement_theta_max 25.49
_cell_measurement_theta_min 2.41
_cell_volume 4567(3)
_computing_cell_refinement 'Bruker SAINT'
_computing_data_collection 'Bruker APEX2'
_computing_data_reduction 'Bruker SAINT'
_computing_molecular_graphics 'Bruker SHELXTL'
_computing_publication_material 'Bruker SHELXTL'
_computing_structure_refinement 'SHELXL-97 (Sheldrick, 2008)'
_computing_structure_solution 'SHELXS-97 (Sheldrick, 2008)'
_diffrn_ambient_temperature 150(2)
_diffrn_measured_fraction_theta_full 1.000
_diffrn_measured_fraction_theta_max 0.998
_diffrn_measurement_device_type 'Bruker APEX CCD'
_diffrn_measurement_method '\f and \w scans'
_diffrn_radiation_monochromator graphite
_diffrn_radiation_source 'fine-focus sealed tube'
_diffrn_radiation_type MoK\a
_diffrn_radiation_wavelength 0.71073
_diffrn_reflns_av_R_equivalents 0.0670
_diffrn_reflns_av_sigmaI/netI 0.0424
_diffrn_reflns_limit_h_max 16
_diffrn_reflns_limit_h_min -16
_diffrn_reflns_limit_k_max 20
_diffrn_reflns_limit_k_min -20
_diffrn_reflns_limit_l_max 23
_diffrn_reflns_limit_l_min -22
_diffrn_reflns_number 58105
_diffrn_reflns_theta_full 25.00
_diffrn_reflns_theta_max 25.53
_diffrn_reflns_theta_min 1.59
_exptl_absorpt_coefficient_mu 0.977
_exptl_absorpt_correction_T_max 0.7922
_exptl_absorpt_correction_T_min 0.7581
_exptl_absorpt_correction_type multi-scan
_exptl_absorpt_process_details SADABS
_exptl_crystal_colour orange
_exptl_crystal_density_diffrn 1.358
_exptl_crystal_description Rod
_exptl_crystal_F_000 1940
_exptl_crystal_size_max 0.30
_exptl_crystal_size_mid 0.25
_exptl_crystal_size_min 0.25
_refine_diff_density_max 0.303
_refine_diff_density_min -0.345
_refine_diff_density_rms 0.046
_refine_ls_abs_structure_details 'Flack H D (1983), Acta Cryst. A39, 876-881'
_refine_ls_abs_structure_Flack 0.00
_refine_ls_extinction_method none
_refine_ls_goodness_of_fit_ref 0.955
_refine_ls_hydrogen_treatment constr
_refine_ls_matrix_type full
_refine_ls_number_parameters 490
_refine_ls_number_reflns 8485
_refine_ls_number_restraints 0
_refine_ls_restrained_S_all 0.955
_refine_ls_R_factor_all 0.0345
_refine_ls_R_factor_gt 0.0317
_refine_ls_shift/su_max 0.001
_refine_ls_shift/su_mean 0.000
_refine_ls_structure_factor_coef Fsqd
_refine_ls_weighting_details 'calc w=1/[\s^2^(Fo^2^)+(0.0250P)^2^+5.0119P] where P=(Fo^2^+2Fc^2^)/3'
_refine_ls_weighting_scheme calc
_refine_ls_wR_factor_gt 0.0732
_refine_ls_wR_factor_ref 0.0753
_reflns_number_gt 8061
_reflns_number_total 8485
_reflns_threshold_expression >2\s(I)
_cod_data_source_file ic9016382_si_002_4.cif
_cod_data_source_block cucl2tripbipy
_cod_depositor_comments
;
The following automatic conversions were performed:

'_symmetry_cell_setting' value 'Orthorhombic' changed to
'orthorhombic' according to the built-in table from CIF Core
dictionary named 'cif_core.dic' version 2.4.1 from 2010-06-29.

Automatic conversion script
Id: cif_fix_values 1646 2011-03-28 12:23:43Z adriana 
;
_cod_database_code 4314757

loop_
_symmetry_equiv_pos_as_xyz
'x, y, z'
'x+1/2, -y+1/2, -z'
'-x, y+1/2, -z+1/2'
'-x+1/2, -y, z+1/2'

loop_
_atom_site_label
_atom_site_type_symbol
_atom_site_fract_x
_atom_site_fract_y
_atom_site_fract_z
_atom_site_U_iso_or_equiv
_atom_site_adp_type
_atom_site_occupancy
_atom_site_symmetry_multiplicity
_atom_site_calc_flag
_atom_site_refinement_flags
_atom_site_disorder_assembly
_atom_site_disorder_group
C1 C 0.09854(19) 0.48347(16) 0.12119(13) 0.0144(6) Uani 1 1 d . . .
C2 C 0.1463(2) 0.41905(17) 0.09352(14) 0.0185(6) Uani 1 1 d . . .
H2 H 0.1838 0.4250 0.0530 0.022 Uiso 1 1 calc R . .
C3 C 0.1395(2) 0.34666(18) 0.12460(15) 0.0210(6) Uani 1 1 d . . .
H3 H 0.1742 0.3029 0.1067 0.025 Uiso 1 1 calc R . .
C4 C 0.0820(2) 0.33771(17) 0.18189(14) 0.0182(6) Uani 1 1 d . . .
H4 H 0.0764 0.2881 0.2040 0.022 Uiso 1 1 calc R . .
C5 C 0.03275(19) 0.40283(16) 0.20628(12) 0.0137(5) Uani 1 1 d . . .
C6 C -0.03835(18) 0.39779(15) 0.26283(13) 0.0134(5) Uani 1 1 d . . .
C7 C -0.0549(2) 0.32791(17) 0.29715(14) 0.0181(6) Uani 1 1 d . . .
H7 H -0.0188 0.2819 0.2864 0.022 Uiso 1 1 calc R . .
C8 C -0.1254(2) 0.32649(17) 0.34751(15) 0.0223(6) Uani 1 1 d . . .
H8 H -0.1387 0.2793 0.3719 0.027 Uiso 1 1 calc R . .
C9 C -0.1757(2) 0.39448(17) 0.36171(14) 0.0188(6) Uani 1 1 d . . .
H9 H -0.2243 0.3942 0.3962 0.023 Uiso 1 1 calc R . .
C10 C -0.15618(19) 0.46386(16) 0.32596(13) 0.0145(6) Uani 1 1 d . . .
C11 C -0.21466(19) 0.53544(16) 0.34150(13) 0.0137(5) Uani 1 1 d . . .
C12 C -0.1841(2) 0.58791(16) 0.39278(13) 0.0140(6) Uani 1 1 d . . .
C13 C -0.24347(19) 0.65125(16) 0.40835(13) 0.0138(5) Uani 1 1 d . . .
H13 H -0.2241 0.6863 0.4437 0.017 Uiso 1 1 calc R . .
C14 C -0.3299(2) 0.66551(17) 0.37456(14) 0.0167(6) Uani 1 1 d . . .
C15 C -0.3585(2) 0.61201(17) 0.32454(14) 0.0169(6) Uani 1 1 d . . .
H15 H -0.4180 0.6205 0.3011 0.020 Uiso 1 1 calc R . .
C16 C -0.30328(19) 0.54710(17) 0.30784(13) 0.0159(6) Uani 1 1 d . . .
C17 C 0.10606(19) 0.56137(16) 0.08604(12) 0.0134(5) Uani 1 1 d . . .
C18 C 0.1957(2) 0.60016(17) 0.08310(13) 0.0157(6) Uani 1 1 d . . .
C19 C 0.2045(2) 0.66578(17) 0.04102(14) 0.0178(6) Uani 1 1 d . . .
H19 H 0.2655 0.6916 0.0381 0.021 Uiso 1 1 calc R . .
C20 C 0.1277(2) 0.69489(16) 0.00335(14) 0.0183(6) Uani 1 1 d . . .
C21 C 0.0389(2) 0.65662(16) 0.00819(14) 0.0168(6) Uani 1 1 d . . .
H21 H -0.0149 0.6766 -0.0168 0.020 Uiso 1 1 calc R . .
C22 C 0.0265(2) 0.58999(16) 0.04851(13) 0.0143(5) Uani 1 1 d . . .
C23 C -0.0889(2) 0.57651(17) 0.43051(14) 0.0183(6) Uani 1 1 d . . .
H23 H -0.0536 0.5317 0.4085 0.022 Uiso 1 1 calc R . .
C24 C -0.0247(2) 0.64936(19) 0.42571(15) 0.0263(7) Uani 1 1 d . . .
H24A H -0.0156 0.6636 0.3775 0.039 Uiso 1 1 calc R . .
H24B H 0.0385 0.6382 0.4465 0.039 Uiso 1 1 calc R . .
H24C H -0.0556 0.6932 0.4500 0.039 Uiso 1 1 calc R . .
C25 C -0.1067(2) 0.5550(2) 0.50571(15) 0.0286(7) Uani 1 1 d . . .
H25A H -0.1420 0.5979 0.5282 0.043 Uiso 1 1 calc R . .
H25B H -0.0444 0.5469 0.5288 0.043 Uiso 1 1 calc R . .
H25C H -0.1451 0.5065 0.5082 0.043 Uiso 1 1 calc R . .
C26 C -0.3900(2) 0.73820(18) 0.38989(15) 0.0206(6) Uani 1 1 d . . .
H26 H -0.3574 0.7673 0.4280 0.025 Uiso 1 1 calc R . .
C27 C -0.3932(3) 0.7930(2) 0.32760(17) 0.0341(8) Uani 1 1 d . . .
H27A H -0.3269 0.8038 0.3120 0.051 Uiso 1 1 calc R . .
H27B H -0.4249 0.8426 0.3403 0.051 Uiso 1 1 calc R . .
H27C H -0.4298 0.7677 0.2906 0.051 Uiso 1 1 calc R . .
C28 C -0.4925(2) 0.7180(2) 0.41347(18) 0.0293(7) Uani 1 1 d . . .
H28A H -0.5244 0.6854 0.3787 0.044 Uiso 1 1 calc R . .
H28B H -0.5295 0.7667 0.4200 0.044 Uiso 1 1 calc R . .
H28C H -0.4894 0.6890 0.4568 0.044 Uiso 1 1 calc R . .
C29 C -0.3387(2) 0.48945(18) 0.25373(14) 0.0199(6) Uani 1 1 d . . .
H29 H -0.2842 0.4524 0.2435 0.024 Uiso 1 1 calc R . .
C30 C -0.3655(3) 0.5308(2) 0.18696(15) 0.0323(8) Uani 1 1 d . . .
H30A H -0.4198 0.5669 0.1951 0.048 Uiso 1 1 calc R . .
H30B H -0.3845 0.4915 0.1528 0.048 Uiso 1 1 calc R . .
H30C H -0.3095 0.5606 0.1701 0.048 Uiso 1 1 calc R . .
C31 C -0.4231(2) 0.4406(2) 0.28066(18) 0.0371(8) Uani 1 1 d . . .
H31A H -0.4772 0.4755 0.2924 0.056 Uiso 1 1 calc R . .
H31B H -0.4025 0.4116 0.3216 0.056 Uiso 1 1 calc R . .
H31C H -0.4439 0.4032 0.2454 0.056 Uiso 1 1 calc R . .
C32 C 0.2827(2) 0.57254(19) 0.12486(14) 0.0213(6) Uani 1 1 d . . .
H32 H 0.2590 0.5327 0.1587 0.026 Uiso 1 1 calc R . .
C33 C 0.3293(2) 0.6399(2) 0.16503(16) 0.0317(8) Uani 1 1 d . . .
H33A H 0.3608 0.6765 0.1331 0.048 Uiso 1 1 calc R . .
H33B H 0.3778 0.6186 0.1967 0.048 Uiso 1 1 calc R . .
H33C H 0.2793 0.6680 0.1910 0.048 Uiso 1 1 calc R . .
C34 C 0.3591(2) 0.5324(2) 0.07973(17) 0.0282(7) Uani 1 1 d . . .
H34A H 0.3299 0.4871 0.0564 0.042 Uiso 1 1 calc R . .
H34B H 0.4132 0.5145 0.1083 0.042 Uiso 1 1 calc R . .
H34C H 0.3831 0.5700 0.0456 0.042 Uiso 1 1 calc R . .
C35 C 0.1406(2) 0.76522(18) -0.04360(16) 0.0263(7) Uani 1 1 d . . .
H35 H 0.2017 0.7925 -0.0294 0.032 Uiso 1 1 calc R . .
C36 C 0.0597(3) 0.82440(19) -0.03841(17) 0.0306(8) Uani 1 1 d . . .
H36A H -0.0005 0.8009 -0.0557 0.046 Uiso 1 1 calc R . .
H36B H 0.0759 0.8710 -0.0657 0.046 Uiso 1 1 calc R . .
H36C H 0.0509 0.8398 0.0096 0.046 Uiso 1 1 calc R . .
C37 C 0.1544(5) 0.7381(2) -0.1165(2) 0.0723(18) Uani 1 1 d . . .
H37A H 0.0987 0.7060 -0.1305 0.108 Uiso 1 1 calc R . .
H37B H 0.2138 0.7065 -0.1198 0.108 Uiso 1 1 calc R . .
H37C H 0.1597 0.7840 -0.1467 0.108 Uiso 1 1 calc R . .
C38 C -0.0701(2) 0.54626(17) 0.04499(13) 0.0164(6) Uani 1 1 d . . .
H38 H -0.0764 0.5139 0.0875 0.020 Uiso 1 1 calc R . .
C39 C -0.1571(2) 0.60071(19) 0.04119(15) 0.0220(6) Uani 1 1 d . . .
H39A H -0.1537 0.6394 0.0784 0.033 Uiso 1 1 calc R . .
H39B H -0.2168 0.5697 0.0457 0.033 Uiso 1 1 calc R . .
H39C H -0.1572 0.6282 -0.0029 0.033 Uiso 1 1 calc R . .
C40 C -0.0692(2) 0.48977(19) -0.01637(15) 0.0244(7) Uani 1 1 d . . .
H40A H -0.1305 0.4606 -0.0179 0.037 Uiso 1 1 calc R . .
H40B H -0.0152 0.4526 -0.0116 0.037 Uiso 1 1 calc R . .
H40C H -0.0613 0.5200 -0.0588 0.037 Uiso 1 1 calc R . .
C41 C 0.7593(2) 0.9903(2) 0.15079(15) 0.0278(7) Uani 1 1 d . . .
H41 H 0.7773 1.0451 0.1648 0.033 Uiso 1 1 calc R . .
C42 C -0.3015(2) 0.73925(18) 0.63044(16) 0.0244(7) Uani 1 1 d . . .
H42 H -0.3532 0.7665 0.6575 0.029 Uiso 1 1 calc R . .
N1 N 0.04288(15) 0.47475(13) 0.17773(11) 0.0124(5) Uani 1 1 d . . .
N2 N -0.08728(15) 0.46541(13) 0.27687(11) 0.0125(4) Uani 1 1 d . . .
Cl1 Cl 0.10878(5) 0.62731(4) 0.25687(3) 0.01796(14) Uani 1 1 d . . .
Cl2 Cl -0.12943(5) 0.65568(4) 0.22265(3) 0.01747(13) Uani 1 1 d . . .
Cl3 Cl 0.72053(6) 0.93810(5) 0.22354(4) 0.03606(19) Uani 1 1 d . . .
Cl4 Cl 0.86180(7) 0.94407(7) 0.11536(5) 0.0479(2) Uani 1 1 d . . .
Cl5 Cl 0.66533(6) 0.99523(5) 0.09047(4) 0.0346(2) Uani 1 1 d . . .
Cl6 Cl -0.21237(7) 0.70532(6) 0.68708(5) 0.0399(2) Uani 1 1 d . . .
Cl7 Cl -0.35450(7) 0.66054(6) 0.58588(5) 0.0424(2) Uani 1 1 d . . .
Cl8 Cl -0.25123(6) 0.80727(5) 0.57258(4) 0.02934(17) Uani 1 1 d . . .
Cu1 Cu -0.02472(2) 0.560063(18) 0.227859(16) 0.01220(7) Uani 1 1 d . . .

loop_
_atom_site_aniso_label
_atom_site_aniso_U_11
_atom_site_aniso_U_22
_atom_site_aniso_U_33
_atom_site_aniso_U_23
_atom_site_aniso_U_13
_atom_site_aniso_U_12
C1 0.0139(12) 0.0161(15) 0.0131(12) 0.0013(11) -0.0017(11) 0.0012(11)
C2 0.0185(14) 0.0210(15) 0.0160(13) -0.0030(11) 0.0040(11) 0.0012(12)
C3 0.0235(14) 0.0170(15) 0.0226(14) -0.0054(12) 0.0034(12) 0.0049(13)
C4 0.0242(14) 0.0119(14) 0.0186(13) -0.0008(11) -0.0013(12) 0.0032(12)
C5 0.0157(13) 0.0135(13) 0.0119(12) -0.0002(10) -0.0029(11) 0.0003(11)
C6 0.0156(12) 0.0119(13) 0.0126(12) -0.0018(10) -0.0022(11) -0.0011(11)
C7 0.0234(14) 0.0122(14) 0.0185(13) -0.0002(11) -0.0014(11) -0.0005(12)
C8 0.0289(16) 0.0150(15) 0.0229(14) 0.0049(12) -0.0006(13) -0.0034(13)
C9 0.0220(14) 0.0175(15) 0.0167(14) 0.0031(11) 0.0054(11) -0.0028(12)
C10 0.0175(13) 0.0139(14) 0.0119(12) -0.0008(11) -0.0013(10) -0.0025(11)
C11 0.0165(13) 0.0106(13) 0.0139(13) 0.0013(10) 0.0038(11) -0.0014(11)
C12 0.0170(13) 0.0129(14) 0.0121(12) 0.0024(10) 0.0016(10) -0.0030(11)
C13 0.0176(13) 0.0115(13) 0.0124(12) -0.0003(10) 0.0031(11) -0.0045(11)
C14 0.0189(13) 0.0147(14) 0.0166(13) 0.0034(11) 0.0025(11) -0.0012(12)
C15 0.0163(13) 0.0201(15) 0.0142(13) 0.0020(11) -0.0007(11) -0.0007(12)
C16 0.0189(13) 0.0175(15) 0.0113(12) 0.0008(11) 0.0024(10) -0.0012(12)
C17 0.0176(12) 0.0129(13) 0.0097(11) -0.0032(11) 0.0032(10) -0.0009(12)
C18 0.0174(13) 0.0170(14) 0.0125(13) -0.0036(11) 0.0019(11) 0.0020(11)
C19 0.0148(13) 0.0175(15) 0.0211(14) -0.0058(12) 0.0039(11) -0.0027(12)
C20 0.0241(14) 0.0104(13) 0.0204(13) -0.0024(11) 0.0059(12) -0.0002(12)
C21 0.0177(13) 0.0124(13) 0.0203(13) -0.0002(11) -0.0007(11) 0.0013(12)
C22 0.0167(13) 0.0125(13) 0.0138(12) -0.0029(10) 0.0029(11) 0.0012(12)
C23 0.0176(13) 0.0186(15) 0.0186(13) -0.0030(11) -0.0008(11) 0.0007(12)
C24 0.0198(14) 0.0340(18) 0.0250(15) 0.0018(13) -0.0040(13) -0.0078(14)
C25 0.0239(15) 0.038(2) 0.0242(15) 0.0133(15) -0.0056(13) -0.0024(15)
C26 0.0223(15) 0.0176(15) 0.0221(14) -0.0008(12) -0.0015(12) 0.0028(12)
C27 0.045(2) 0.0225(18) 0.0353(18) 0.0067(15) -0.0021(16) 0.0076(16)
C28 0.0235(16) 0.0263(17) 0.0381(17) -0.0061(15) 0.0049(14) 0.0079(13)
C29 0.0196(13) 0.0205(15) 0.0195(14) -0.0045(12) -0.0009(11) 0.0000(12)
C30 0.0432(19) 0.0346(19) 0.0190(15) -0.0051(14) -0.0103(14) -0.0003(16)
C31 0.0395(18) 0.037(2) 0.0349(17) -0.0138(17) 0.0044(16) -0.0193(17)
C32 0.0153(13) 0.0272(17) 0.0213(14) 0.0007(13) -0.0001(12) -0.0006(13)
C33 0.0214(15) 0.047(2) 0.0266(17) -0.0083(15) -0.0029(13) -0.0071(16)
C34 0.0175(14) 0.0330(18) 0.0343(17) -0.0045(15) -0.0011(13) 0.0036(13)
C35 0.0299(16) 0.0167(15) 0.0321(16) 0.0047(13) 0.0058(14) -0.0030(13)
C36 0.0395(19) 0.0212(17) 0.0311(17) 0.0094(14) -0.0002(14) 0.0022(15)
C37 0.150(5) 0.025(2) 0.042(2) 0.0130(18) 0.051(3) 0.008(3)
C38 0.0180(13) 0.0166(15) 0.0147(12) 0.0020(11) -0.0011(11) -0.0048(12)
C39 0.0166(14) 0.0277(17) 0.0216(15) -0.0003(13) -0.0021(12) 0.0000(13)
C40 0.0246(15) 0.0229(17) 0.0257(15) -0.0036(13) 0.0002(13) -0.0066(13)
C41 0.0335(17) 0.0296(18) 0.0201(15) 0.0044(13) -0.0100(14) -0.0073(15)
C42 0.0283(16) 0.0184(16) 0.0266(16) -0.0038(13) 0.0063(13) -0.0002(13)
N1 0.0141(11) 0.0105(11) 0.0125(10) -0.0014(9) -0.0013(9) 0.0006(9)
N2 0.0156(10) 0.0112(11) 0.0107(10) -0.0011(9) -0.0014(9) -0.0001(9)
Cl1 0.0176(3) 0.0158(3) 0.0205(3) -0.0036(3) -0.0018(3) -0.0016(3)
Cl2 0.0185(3) 0.0122(3) 0.0217(3) 0.0004(3) 0.0022(3) 0.0034(3)
Cl3 0.0508(5) 0.0370(5) 0.0204(3) 0.0043(4) -0.0062(4) -0.0123(4)
Cl4 0.0336(4) 0.0711(7) 0.0390(5) -0.0038(5) -0.0033(4) -0.0004(5)
Cl5 0.0393(4) 0.0310(4) 0.0335(4) 0.0070(4) -0.0200(4) -0.0080(4)
Cl6 0.0459(5) 0.0380(5) 0.0357(5) 0.0120(4) -0.0003(4) 0.0078(4)
Cl7 0.0433(5) 0.0363(5) 0.0476(5) -0.0206(4) 0.0175(4) -0.0198(4)
Cl8 0.0275(4) 0.0254(4) 0.0351(4) 0.0065(3) -0.0019(3) -0.0014(3)
Cu1 0.01474(15) 0.00840(15) 0.01347(14) -0.00062(13) 0.00187(13) 0.00058(13)

loop_
_atom_type_symbol
_atom_type_description
_atom_type_scat_dispersion_real
_atom_type_scat_dispersion_imag
_atom_type_scat_source
C C 0.0033 0.0016 'International Tables Vol C Tables 4.2.6.8 and 6.1.1.4'
H H 0.0000 0.0000 'International Tables Vol C Tables 4.2.6.8 and 6.1.1.4'
N N 0.0061 0.0033 'International Tables Vol C Tables 4.2.6.8 and 6.1.1.4'
Cl Cl 0.1484 0.1585 'International Tables Vol C Tables 4.2.6.8 and 6.1.1.4'
Cu Cu 0.3201 1.2651 'International Tables Vol C Tables 4.2.6.8 and 6.1.1.4'

loop_
_geom_angle_atom_site_label_1
_geom_angle_atom_site_label_2
_geom_angle_atom_site_label_3
_geom_angle
_geom_angle_site_symmetry_1
_geom_angle_site_symmetry_3
_geom_angle_publ_flag
N1 C1 C2 120.1(2) . . ?
N1 C1 C17 120.8(2) . . ?
C2 C1 C17 119.1(2) . . ?
C3 C2 C1 120.0(3) . . ?
C3 C2 H2 120.0 . . ?
C1 C2 H2 120.0 . . ?
C2 C3 C4 119.8(3) . . ?
C2 C3 H3 120.1 . . ?
C4 C3 H3 120.1 . . ?
C3 C4 C5 118.3(3) . . ?
C3 C4 H4 120.9 . . ?
C5 C4 H4 120.9 . . ?
N1 C5 C4 122.0(2) . . ?
N1 C5 C6 115.4(2) . . ?
C4 C5 C6 122.5(2) . . ?
N2 C6 C7 123.0(2) . . ?
N2 C6 C5 115.5(2) . . ?
C7 C6 C5 121.4(2) . . ?
C8 C7 C6 118.5(3) . . ?
C8 C7 H7 120.8 . . ?
C6 C7 H7 120.8 . . ?
C9 C8 C7 118.9(3) . . ?
C9 C8 H8 120.5 . . ?
C7 C8 H8 120.5 . . ?
C8 C9 C10 120.6(3) . . ?
C8 C9 H9 119.7 . . ?
C10 C9 H9 119.7 . . ?
N2 C10 C9 120.5(2) . . ?
N2 C10 C11 120.6(2) . . ?
C9 C10 C11 118.8(2) . . ?
C16 C11 C12 120.4(3) . . ?
C16 C11 C10 119.4(2) . . ?
C12 C11 C10 120.0(2) . . ?
C13 C12 C11 118.1(2) . . ?
C13 C12 C23 120.3(2) . . ?
C11 C12 C23 121.7(2) . . ?
C12 C13 C14 122.7(3) . . ?
C12 C13 H13 118.6 . . ?
C14 C13 H13 118.6 . . ?
C13 C14 C15 117.7(3) . . ?
C13 C14 C26 121.3(3) . . ?
C15 C14 C26 121.0(3) . . ?
C16 C15 C14 122.1(3) . . ?
C16 C15 H15 118.9 . . ?
C14 C15 H15 118.9 . . ?
C15 C16 C11 118.9(2) . . ?
C15 C16 C29 120.1(2) . . ?
C11 C16 C29 121.0(2) . . ?
C22 C17 C18 120.3(2) . . ?
C22 C17 C1 119.4(2) . . ?
C18 C17 C1 119.7(2) . . ?
C19 C18 C17 118.5(2) . . ?
C19 C18 C32 119.6(3) . . ?
C17 C18 C32 121.8(2) . . ?
C20 C19 C18 122.4(3) . . ?
C20 C19 H19 118.8 . . ?
C18 C19 H19 118.8 . . ?
C19 C20 C21 118.2(3) . . ?
C19 C20 C35 120.9(3) . . ?
C21 C20 C35 120.9(3) . . ?
C20 C21 C22 121.8(3) . . ?
C20 C21 H21 119.1 . . ?
C22 C21 H21 119.1 . . ?
C21 C22 C17 118.8(2) . . ?
C21 C22 C38 118.5(2) . . ?
C17 C22 C38 122.4(2) . . ?
C12 C23 C24 111.7(2) . . ?
C12 C23 C25 110.9(2) . . ?
C24 C23 C25 110.2(2) . . ?
C12 C23 H23 108.0 . . ?
C24 C23 H23 108.0 . . ?
C25 C23 H23 108.0 . . ?
C23 C24 H24A 109.5 . . ?
C23 C24 H24B 109.5 . . ?
H24A C24 H24B 109.5 . . ?
C23 C24 H24C 109.5 . . ?
H24A C24 H24C 109.5 . . ?
H24B C24 H24C 109.5 . . ?
C23 C25 H25A 109.5 . . ?
C23 C25 H25B 109.5 . . ?
H25A C25 H25B 109.5 . . ?
C23 C25 H25C 109.5 . . ?
H25A C25 H25C 109.5 . . ?
H25B C25 H25C 109.5 . . ?
C14 C26 C28 112.6(3) . . ?
C14 C26 C27 110.7(2) . . ?
C28 C26 C27 110.5(3) . . ?
C14 C26 H26 107.7 . . ?
C28 C26 H26 107.7 . . ?
C27 C26 H26 107.7 . . ?
C26 C27 H27A 109.5 . . ?
C26 C27 H27B 109.5 . . ?
H27A C27 H27B 109.5 . . ?
C26 C27 H27C 109.5 . . ?
H27A C27 H27C 109.5 . . ?
H27B C27 H27C 109.5 . . ?
C26 C28 H28A 109.5 . . ?
C26 C28 H28B 109.5 . . ?
H28A C28 H28B 109.5 . . ?
C26 C28 H28C 109.5 . . ?
H28A C28 H28C 109.5 . . ?
H28B C28 H28C 109.5 . . ?
C16 C29 C31 110.8(2) . . ?
C16 C29 C30 112.1(2) . . ?
C31 C29 C30 111.1(3) . . ?
C16 C29 H29 107.5 . . ?
C31 C29 H29 107.5 . . ?
C30 C29 H29 107.5 . . ?
C29 C30 H30A 109.5 . . ?
C29 C30 H30B 109.5 . . ?
H30A C30 H30B 109.5 . . ?
C29 C30 H30C 109.5 . . ?
H30A C30 H30C 109.5 . . ?
H30B C30 H30C 109.5 . . ?
C29 C31 H31A 109.5 . . ?
C29 C31 H31B 109.5 . . ?
H31A C31 H31B 109.5 . . ?
C29 C31 H31C 109.5 . . ?
H31A C31 H31C 109.5 . . ?
H31B C31 H31C 109.5 . . ?
C18 C32 C33 112.0(3) . . ?
C18 C32 C34 111.7(2) . . ?
C33 C32 C34 109.8(2) . . ?
C18 C32 H32 107.7 . . ?
C33 C32 H32 107.7 . . ?
C34 C32 H32 107.7 . . ?
C32 C33 H33A 109.5 . . ?
C32 C33 H33B 109.5 . . ?
H33A C33 H33B 109.5 . . ?
C32 C33 H33C 109.5 . . ?
H33A C33 H33C 109.5 . . ?
H33B C33 H33C 109.5 . . ?
C32 C34 H34A 109.5 . . ?
C32 C34 H34B 109.5 . . ?
H34A C34 H34B 109.5 . . ?
C32 C34 H34C 109.5 . . ?
H34A C34 H34C 109.5 . . ?
H34B C34 H34C 109.5 . . ?
C37 C35 C36 111.1(3) . . ?
C37 C35 C20 110.2(3) . . ?
C36 C35 C20 113.4(3) . . ?
C37 C35 H35 107.3 . . ?
C36 C35 H35 107.3 . . ?
C20 C35 H35 107.3 . . ?
C35 C36 H36A 109.5 . . ?
C35 C36 H36B 109.5 . . ?
H36A C36 H36B 109.5 . . ?
C35 C36 H36C 109.5 . . ?
H36A C36 H36C 109.5 . . ?
H36B C36 H36C 109.5 . . ?
C35 C37 H37A 109.5 . . ?
C35 C37 H37B 109.5 . . ?
H37A C37 H37B 109.5 . . ?
C35 C37 H37C 109.5 . . ?
H37A C37 H37C 109.5 . . ?
H37B C37 H37C 109.5 . . ?
C39 C38 C22 113.4(2) . . ?
C39 C38 C40 110.4(2) . . ?
C22 C38 C40 109.4(2) . . ?
C39 C38 H38 107.8 . . ?
C22 C38 H38 107.8 . . ?
C40 C38 H38 107.8 . . ?
C38 C39 H39A 109.5 . . ?
C38 C39 H39B 109.5 . . ?
H39A C39 H39B 109.5 . . ?
C38 C39 H39C 109.5 . . ?
H39A C39 H39C 109.5 . . ?
H39B C39 H39C 109.5 . . ?
C38 C40 H40A 109.5 . . ?
C38 C40 H40B 109.5 . . ?
H40A C40 H40B 109.5 . . ?
C38 C40 H40C 109.5 . . ?
H40A C40 H40C 109.5 . . ?
H40B C40 H40C 109.5 . . ?
Cl5 C41 Cl4 110.53(17) . . ?
Cl5 C41 Cl3 110.05(18) . . ?
Cl4 C41 Cl3 109.72(18) . . ?
Cl5 C41 H41 108.8 . . ?
Cl4 C41 H41 108.8 . . ?
Cl3 C41 H41 108.8 . . ?
Cl6 C42 Cl8 110.18(17) . . ?
Cl6 C42 Cl7 110.82(18) . . ?
Cl8 C42 Cl7 110.21(17) . . ?
Cl6 C42 H42 108.5 . . ?
Cl8 C42 H42 108.5 . . ?
Cl7 C42 H42 108.5 . . ?
C5 N1 C1 119.7(2) . . ?
C5 N1 Cu1 114.11(17) . . ?
C1 N1 Cu1 126.18(18) . . ?
C10 N2 C6 118.4(2) . . ?
C10 N2 Cu1 129.80(18) . . ?
C6 N2 Cu1 110.92(16) . . ?
N1 Cu1 N2 81.75(9) . . ?
N1 Cu1 Cl2 146.60(7) . . ?
N2 Cu1 Cl2 109.02(7) . . ?
N1 Cu1 Cl1 96.37(7) . . ?
N2 Cu1 Cl1 128.64(6) . . ?
Cl2 Cu1 Cl1 100.21(4) . . ?

loop_
_geom_bond_atom_site_label_1
_geom_bond_atom_site_label_2
_geom_bond_distance
_geom_bond_site_symmetry_2
_geom_bond_publ_flag
C1 N1 1.353(3) . ?
C1 C2 1.386(4) . ?
C1 C17 1.493(4) . ?
C2 C3 1.373(4) . ?
C2 H2 0.9500 . ?
C3 C4 1.379(4) . ?
C3 H3 0.9500 . ?
C4 C5 1.382(4) . ?
C4 H4 0.9500 . ?
C5 N1 1.349(3) . ?
C5 C6 1.479(4) . ?
C6 N2 1.359(3) . ?
C6 C7 1.381(4) . ?
C7 C8 1.382(4) . ?
C7 H7 0.9500 . ?
C8 C9 1.375(4) . ?
C8 H8 0.9500 . ?
C9 C10 1.395(4) . ?
C9 H9 0.9500 . ?
C10 N2 1.350(3) . ?
C10 C11 1.489(4) . ?
C11 C16 1.401(4) . ?
C11 C12 1.405(4) . ?
C12 C13 1.385(4) . ?
C12 C23 1.517(4) . ?
C13 C14 1.383(4) . ?
C13 H13 0.9500 . ?
C14 C15 1.390(4) . ?
C14 C26 1.516(4) . ?
C15 C16 1.378(4) . ?
C15 H15 0.9500 . ?
C16 C29 1.520(4) . ?
C17 C22 1.405(4) . ?
C17 C18 1.401(4) . ?
C18 C19 1.389(4) . ?
C18 C32 1.524(4) . ?
C19 C20 1.380(4) . ?
C19 H19 0.9500 . ?
C20 C21 1.389(4) . ?
C20 C35 1.515(4) . ?
C21 C22 1.388(4) . ?
C21 H21 0.9500 . ?
C22 C38 1.526(4) . ?
C23 C24 1.523(4) . ?
C23 C25 1.533(4) . ?
C23 H23 1.0000 . ?
C24 H24A 0.9800 . ?
C24 H24B 0.9800 . ?
C24 H24C 0.9800 . ?
C25 H25A 0.9800 . ?
C25 H25B 0.9800 . ?
C25 H25C 0.9800 . ?
C26 C28 1.524(4) . ?
C26 C27 1.532(4) . ?
C26 H26 1.0000 . ?
C27 H27A 0.9800 . ?
C27 H27B 0.9800 . ?
C27 H27C 0.9800 . ?
C28 H28A 0.9800 . ?
C28 H28B 0.9800 . ?
C28 H28C 0.9800 . ?
C29 C31 1.522(4) . ?
C29 C30 1.526(4) . ?
C29 H29 1.0000 . ?
C30 H30A 0.9800 . ?
C30 H30B 0.9800 . ?
C30 H30C 0.9800 . ?
C31 H31A 0.9800 . ?
C31 H31B 0.9800 . ?
C31 H31C 0.9800 . ?
C32 C33 1.529(4) . ?
C32 C34 1.533(4) . ?
C32 H32 1.0000 . ?
C33 H33A 0.9800 . ?
C33 H33B 0.9800 . ?
C33 H33C 0.9800 . ?
C34 H34A 0.9800 . ?
C34 H34B 0.9800 . ?
C34 H34C 0.9800 . ?
C35 C37 1.508(5) . ?
C35 C36 1.504(5) . ?
C35 H35 1.0000 . ?
C36 H36A 0.9800 . ?
C36 H36B 0.9800 . ?
C36 H36C 0.9800 . ?
C37 H37A 0.9800 . ?
C37 H37B 0.9800 . ?
C37 H37C 0.9800 . ?
C38 C39 1.517(4) . ?
C38 C40 1.534(4) . ?
C38 H38 1.0000 . ?
C39 H39A 0.9800 . ?
C39 H39B 0.9800 . ?
C39 H39C 0.9800 . ?
C40 H40A 0.9800 . ?
C40 H40B 0.9800 . ?
C40 H40C 0.9800 . ?
C41 Cl5 1.752(3) . ?
C41 Cl4 1.759(4) . ?
C41 Cl3 1.757(3) . ?
C41 H41 1.0000 . ?
C42 Cl6 1.751(3) . ?
C42 Cl8 1.758(3) . ?
C42 Cl7 1.753(3) . ?
C42 H42 1.0000 . ?
N1 Cu1 1.980(2) . ?
N2 Cu1 2.059(2) . ?
Cl1 Cu1 2.2382(9) . ?
Cl2 Cu1 2.1741(9) . ?
